data_7118445
loop_
_publ_author_name
'Rayner, Peter J.'
'Smith, Joshua C.'
'Denneval, Charline'
'O'Brien, Peter'
'Clarke, Paul A.'
'Horan, Richard A. J.'

_publ_section_title
;
 Mechanistic interrogation of the asymmetric lithiation-trapping of
 N-thiopivaloyl azetidine and pyrrolidine.
;
_journal_issue 7
_journal_name_full 'Chemical communications (Cambridge, England)'
_journal_page_first 1354
_journal_page_last 1357
_journal_paper_doi 10.1039/c5cc08690f
_journal_volume 52
_journal_year 2016
_chemical_absolute_configuration syn
_chemical_formula_moiety 'C15 H21 N O S'
_chemical_formula_sum 'C15 H21 N O S'
_chemical_formula_weight 263.39
_chemical_name_systematic
;
 ?
;
_space_group_crystal_system orthorhombic
_space_group_IT_number 19
_space_group_name_Hall 'P 2ac 2ab'
_space_group_name_H-M_alt 'P 21 21 21'
_symmetry_space_group_name_Hall 'P 2ac 2ab'
_symmetry_space_group_name_H-M 'P 21 21 21'
_atom_sites_solution_hydrogens mixed
_atom_sites_solution_primary iterative
_audit_creation_date 2015-01-15
_audit_creation_method
;
Olex2 1.2
(compiled 2015.01.12 svn.r3133 for OlexSys, GUI svn.r4987)
;
_audit_update_record
;
2015-08-05 deposited with the CCDC.
2015-11-24 downloaded from the CCDC.
;
_cell_angle_alpha 90
_cell_angle_beta 90
_cell_angle_gamma 90
_cell_formula_units_Z 8
_cell_length_a 7.0524(3)
_cell_length_b 17.7693(8)
_cell_length_c 22.6194(7)
_cell_measurement_reflns_used 4278
_cell_measurement_temperature 110.00(10)
_cell_measurement_theta_max 30.2129
_cell_measurement_theta_min 2.9097
_cell_volume 2834.6(2)
_computing_cell_refinement
;
CrysAlisPro, Agilent Technologies,
Version 1.171.36.21 (release 14-08-2012 CrysAlis171 .NET)
(compiled Sep 14 2012,17:21:16)
;
_computing_data_collection
;
CrysAlisPro, Agilent Technologies,
Version 1.171.36.21 (release 14-08-2012 CrysAlis171 .NET)
(compiled Sep 14 2012,17:21:16)
;
_computing_data_reduction
;
CrysAlisPro, Agilent Technologies,
Version 1.171.36.21 (release 14-08-2012 CrysAlis171 .NET)
(compiled Sep 14 2012,17:21:16)
;
_computing_molecular_graphics 'Olex2 (Dolomanov et al., 2009)'
_computing_publication_material 'Olex2 (Dolomanov et al., 2009)'
_computing_structure_refinement 'ShelXL (Sheldrick, 2008)'
_computing_structure_solution
;
Superflip (Palatinus & Chapuis, 2007;Palatinus & van der Lee, 2008;
Palatinus et al., 2012)
;
_diffrn_ambient_temperature 110.00(10)
_diffrn_detector_area_resol_mean 16.1450
_diffrn_measured_fraction_theta_full 0.996
_diffrn_measured_fraction_theta_max 0.885
_diffrn_measurement_details
;
  1 omega  -88.00  -60.00   1.0000  120.0000
omega____ theta____ kappa____ phi______ frames
    -      -20.6164 -178.0000   90.0000 28

  2 omega  -22.00   91.00   1.0000  120.0000
omega____ theta____ kappa____ phi______ frames
    -       21.8664   19.0000   90.0000 113

  3 omega  -51.00    5.00   1.0000  120.0000
omega____ theta____ kappa____ phi______ frames
    -      -20.6164   77.0000    0.0000 56
;
_diffrn_measurement_device_type 'SuperNova, Single source at offset), Eos'
_diffrn_measurement_method '\w scans'
_diffrn_orient_matrix_UB_11 -0.0758696000
_diffrn_orient_matrix_UB_12 0.0105519000
_diffrn_orient_matrix_UB_13 -0.0188535000
_diffrn_orient_matrix_UB_21 0.0154775000
_diffrn_orient_matrix_UB_22 0.0383395000
_diffrn_orient_matrix_UB_23 0.0072291000
_diffrn_orient_matrix_UB_31 0.0642945000
_diffrn_orient_matrix_UB_32 0.0032479000
_diffrn_orient_matrix_UB_33 -0.0239833000
_diffrn_radiation_monochromator mirror
_diffrn_radiation_type MoK\a
_diffrn_radiation_wavelength 0.71073
_diffrn_reflns_av_R_equivalents 0.0431
_diffrn_reflns_av_unetI/netI 0.0701
_diffrn_reflns_laue_measured_fraction_full 0.996
_diffrn_reflns_laue_measured_fraction_max 0.885
_diffrn_reflns_limit_h_max 9
_diffrn_reflns_limit_h_min -7
_diffrn_reflns_limit_k_max 17
_diffrn_reflns_limit_k_min -23
_diffrn_reflns_limit_l_max 31
_diffrn_reflns_limit_l_min -29
_diffrn_reflns_number 12242
_diffrn_reflns_point_group_measured_fraction_full 0.996
_diffrn_reflns_point_group_measured_fraction_max 0.801
_diffrn_reflns_theta_full 25.000
_diffrn_reflns_theta_max 30.280
_diffrn_reflns_theta_min 2.916
_diffrn_source 'SuperNova (Mo) X-ray Source'
_exptl_absorpt_coefficient_mu 0.217
_exptl_absorpt_correction_T_max 0.999
_exptl_absorpt_correction_T_min 0.997
_exptl_absorpt_correction_type analytical
_exptl_absorpt_process_details
;
CrysAlisPro, Agilent Technologies,
Version 1.171.36.21 (release 14-08-2012 CrysAlis171 .NET)
(compiled Sep 14 2012,17:21:16)
Analytical numeric absorption correction using a multifaceted crystal
            model based on expressions derived by R.C. Clark & J.S. Reid.
(Clark, R. C. & Reid, J. S. (1995). Acta Cryst. A51, 887-897)
;
_exptl_crystal_colour colourless
_exptl_crystal_colour_primary colourless
_exptl_crystal_density_diffrn 1.234
_exptl_crystal_description block
_exptl_crystal_F_000 1136
_exptl_crystal_recrystallization_method 'Re-crystallisation from solvent: Chloroform/pentane'
_exptl_crystal_size_max 0.2128
_exptl_crystal_size_mid 0.1273
_exptl_crystal_size_min 0.0856
_refine_diff_density_max 2.116
_refine_diff_density_min -0.354
_refine_diff_density_rms 0.103
_refine_ls_abs_structure_details
;
 Flack x determined using 1951 quotients [(I+)-(I-)]/[(I+)+(I-)]
 (Parsons and Flack (2004), Acta Cryst. A60, s61).
;
_refine_ls_abs_structure_Flack 0.05(6)
_refine_ls_extinction_method none
_refine_ls_goodness_of_fit_ref 1.058
_refine_ls_hydrogen_treatment mixed
_refine_ls_matrix_type full
_refine_ls_number_parameters 339
_refine_ls_number_reflns 6773
_refine_ls_number_restraints 0
_refine_ls_restrained_S_all 1.058
_refine_ls_R_factor_all 0.0820
_refine_ls_R_factor_gt 0.0691
_refine_ls_shift/su_max 0.000
_refine_ls_shift/su_mean 0.000
_refine_ls_structure_factor_coef Fsqd
_refine_ls_weighting_details 'w=1/[\s^2^(Fo^2^)+(0.1072P)^2^] where P=(Fo^2^+2Fc^2^)/3'
_refine_ls_weighting_scheme calc
_refine_ls_wR_factor_gt 0.1650
_refine_ls_wR_factor_ref 0.1787
_reflns_Friedel_coverage 0.611
_reflns_friedel_fraction_full 0.882
_reflns_friedel_fraction_max 0.694
_reflns_number_gt 5679
_reflns_number_total 6773
_reflns_threshold_expression 'I > 2\s(I)'
_cod_data_source_file c5cc08690f2.cif
_cod_data_source_block pac1202
_cod_original_cell_volume 2834.56(19)
_cod_database_code 7118445
_shelxl_version_number 2013-4
_chemical_oxdiff_formula 'C15 H21 N1 O1 S1'
_chemical_oxdiff_usercomment 'Joshua jcs-1-25-2'
_shelx_space_group_comment
;
The symmetry employed for this shelxl refinement is uniquely defined
by the following loop, which should always be used as a source of
symmetry information in preference to the above space-group names.
They are only intended as comments.
;
_reflns_odcompleteness_completeness 99.72
_reflns_odcompleteness_iscentric 1
_reflns_odcompleteness_theta 27.82
_olex2_refinement_description
;
1. Fixed Uiso
 At 1.2 times of:
  All C(H) groups, All C(H,H) groups
 At 1.5 times of:
  All C(H,H,H) groups
2.a Ternary CH refined with riding coordinates:
 C7(H7), C8(H8), C22(H22), C23(H23)
2.b Secondary CH2 refined with riding coordinates:
 C9(H9A,H9B), C10(H10A,H10B), C24(H24A,H24B), C25(H25A,H25B)
2.c Aromatic/amide H refined with riding coordinates:
 C1(H1), C2(H2), C3(H3), C4(H4), C5(H5), C16(H16), C17(H17), C18(H18),
 C19(H19), C20(H20)
2.d Idealised Me refined as rotating group:
 C13(H13A,H13B,H13C), C14(H14A,H14B,H14C), C15(H15A,H15B,H15C), C28(H28A,H28B,
 H28C), C29(H29A,H29B,H29C), C30(H30A,H30B,H30C)
;
_olex2_date_sample_data_collection 2012-12-19
_olex2_date_sample_submission 11/12/2012
_olex2_exptl_crystal_mounting_method 'oil on loop'
_olex2_submission_special_instructions 'No special instructions were received'

loop_
_space_group_symop_operation_xyz
'x, y, z'
'-x+1/2, -y, z+1/2'
'x+1/2, -y+1/2, -z'
'-x, y+1/2, -z+1/2'

loop_
_atom_site_label
_atom_site_type_symbol
_atom_site_fract_x
_atom_site_fract_y
_atom_site_fract_z
_atom_site_U_iso_or_equiv
_atom_site_adp_type
_atom_site_occupancy
_atom_site_site_symmetry_order
_atom_site_calc_flag
_atom_site_refinement_flags_posn
C1 C 0.7255(5) 0.5017(2) 0.14164(17) 0.0136(8) Uani 1 1 d .
H1 H 0.7750 0.5333 0.1718 0.016 Uiso 1 1 calc R
C2 C 0.7885(6) 0.5097(2) 0.08354(17) 0.0170(8) Uani 1 1 d .
H2 H 0.8805 0.5469 0.0742 0.020 Uiso 1 1 calc R
C3 C 0.7172(6) 0.4636(2) 0.03928(16) 0.0167(8) Uani 1 1 d .
H3 H 0.7604 0.4690 -0.0003 0.020 Uiso 1 1 calc R
C4 C 0.5826(6) 0.4095(2) 0.05309(16) 0.0175(8) Uani 1 1 d .
H4 H 0.5340 0.3776 0.0230 0.021 Uiso 1 1 calc R
C5 C 0.5187(5) 0.4018(2) 0.11098(16) 0.0130(8) Uani 1 1 d .
H5 H 0.4253 0.3651 0.1201 0.016 Uiso 1 1 calc R
C6 C 0.5900(6) 0.4474(2) 0.15550(16) 0.0119(7) Uani 1 1 d .
C7 C 0.5220(5) 0.4383(2) 0.21874(15) 0.0114(7) Uani 1 1 d .
H7 H 0.4394 0.3926 0.2206 0.014 Uiso 1 1 calc R
C8 C 0.4041(6) 0.5058(2) 0.23771(15) 0.0120(7) Uani 1 1 d .
H8 H 0.4767 0.5541 0.2372 0.014 Uiso 1 1 calc R
C9 C 0.2109(5) 0.5110(3) 0.20553(16) 0.0162(8) Uani 1 1 d .
H9A H 0.1766 0.5627 0.1931 0.019 Uiso 1 1 calc R
H9B H 0.1973 0.4751 0.1723 0.019 Uiso 1 1 calc R
C10 C 0.1126(5) 0.4854(2) 0.26253(16) 0.0142(8) Uani 1 1 d .
H10A H 0.0133 0.5204 0.2767 0.017 Uiso 1 1 calc R
H10B H 0.0647 0.4330 0.2611 0.017 Uiso 1 1 calc R
C11 C 0.3530(6) 0.5027(2) 0.34945(16) 0.0117(8) Uani 1 1 d .
C12 C 0.2035(5) 0.4958(2) 0.39886(16) 0.0135(8) Uani 1 1 d .
C13 C 0.2968(7) 0.4879(3) 0.45954(16) 0.0228(10) Uani 1 1 d .
H13A H 0.3792 0.4435 0.4597 0.034 Uiso 1 1 calc GR
H13B H 0.1985 0.4822 0.4899 0.034 Uiso 1 1 calc GR
H13C H 0.3725 0.5329 0.4679 0.034 Uiso 1 1 calc GR
C14 C 0.0742(7) 0.4275(2) 0.38998(18) 0.0212(9) Uani 1 1 d .
H14A H -0.0048 0.4353 0.3549 0.032 Uiso 1 1 calc GR
H14B H -0.0072 0.4213 0.4247 0.032 Uiso 1 1 calc GR
H14C H 0.1518 0.3823 0.3846 0.032 Uiso 1 1 calc GR
C15 C 0.0874(6) 0.5692(2) 0.39896(16) 0.0185(8) Uani 1 1 d .
H15A H 0.1699 0.6115 0.4097 0.028 Uiso 1 1 calc GR
H15B H -0.0159 0.5652 0.4278 0.028 Uiso 1 1 calc GR
H15C H 0.0342 0.5778 0.3595 0.028 Uiso 1 1 calc GR
N1 N 0.2981(4) 0.49351(19) 0.29374(13) 0.0105(6) Uani 1 1 d .
O1 O 0.6820(4) 0.42569(17) 0.25560(12) 0.0166(6) Uani 1 1 d .
H1A H 0.666(7) 0.453(3) 0.286(2) 0.026(14) Uiso 1 1 d .
S1 S 0.57956(14) 0.52551(6) 0.36441(4) 0.0165(2) Uani 1 1 d .
C16 C -0.2167(5) 0.7220(2) 0.35898(17) 0.0140(8) Uani 1 1 d .
H16 H -0.2651 0.6896 0.3292 0.017 Uiso 1 1 calc R
C17 C -0.2796(6) 0.7146(2) 0.41694(17) 0.0184(9) Uani 1 1 d .
H17 H -0.3702 0.6771 0.4268 0.022 Uiso 1 1 calc R
C18 C -0.2096(6) 0.7623(3) 0.46051(17) 0.0184(9) Uani 1 1 d .
H18 H -0.2528 0.7576 0.5001 0.022 Uiso 1 1 calc R
C19 C -0.0775(6) 0.8166(2) 0.44622(16) 0.0163(8) Uani 1 1 d .
H19 H -0.0296 0.8491 0.4760 0.020 Uiso 1 1 calc R
C20 C -0.0142(5) 0.8237(2) 0.38821(16) 0.0135(8) Uani 1 1 d .
H20 H 0.0769 0.8611 0.3784 0.016 Uiso 1 1 calc R
C21 C -0.0841(6) 0.7762(2) 0.34464(15) 0.0109(7) Uani 1 1 d .
C22 C -0.0148(5) 0.7851(2) 0.28115(15) 0.0109(7) Uani 1 1 d .
H22 H 0.0663 0.8312 0.2791 0.013 Uiso 1 1 calc R
C23 C 0.1050(5) 0.7177(2) 0.26211(15) 0.0119(8) Uani 1 1 d .
H23 H 0.0326 0.6693 0.2629 0.014 Uiso 1 1 calc R
C24 C 0.2962(5) 0.7124(2) 0.29449(15) 0.0145(8) Uani 1 1 d .
H24A H 0.3291 0.6608 0.3075 0.017 Uiso 1 1 calc R
H24B H 0.3101 0.7488 0.3273 0.017 Uiso 1 1 calc R
C25 C 0.3960(6) 0.7367(2) 0.23707(16) 0.0149(8) Uani 1 1 d .
H25A H 0.4458 0.7888 0.2381 0.018 Uiso 1 1 calc R
H25B H 0.4940 0.7009 0.2233 0.018 Uiso 1 1 calc R
C26 C 0.1548(5) 0.7195(2) 0.15029(16) 0.0122(7) Uani 1 1 d .
C27 C 0.3050(5) 0.7272(2) 0.10071(15) 0.0135(8) Uani 1 1 d .
C28 C 0.2069(6) 0.7372(3) 0.04085(16) 0.0221(10) Uani 1 1 d .
H28A H 0.1287 0.6928 0.0324 0.033 Uiso 1 1 calc GR
H28B H 0.3028 0.7429 0.0098 0.033 Uiso 1 1 calc GR
H28C H 0.1263 0.7821 0.0420 0.033 Uiso 1 1 calc GR
C29 C 0.4336(7) 0.7953(2) 0.11035(17) 0.0203(9) Uani 1 1 d .
H29A H 0.3556 0.8400 0.1177 0.030 Uiso 1 1 calc GR
H29B H 0.5115 0.8035 0.0751 0.030 Uiso 1 1 calc GR
H29C H 0.5160 0.7862 0.1445 0.030 Uiso 1 1 calc GR
C30 C 0.4202(6) 0.6541(2) 0.09862(17) 0.0196(8) Uani 1 1 d .
H30A H 0.4827 0.6462 0.1368 0.029 Uiso 1 1 calc GR
H30B H 0.5162 0.6577 0.0674 0.029 Uiso 1 1 calc GR
H30C H 0.3353 0.6118 0.0903 0.029 Uiso 1 1 calc GR
N2 N 0.2103(4) 0.72916(19) 0.20580(13) 0.0107(6) Uani 1 1 d .
O2 O -0.1761(4) 0.79649(17) 0.24438(12) 0.0167(6) Uani 1 1 d .
H2A H -0.168(7) 0.770(3) 0.212(2) 0.026(14) Uiso 1 1 d .
S2 S -0.07188(14) 0.69718(6) 0.13571(4) 0.0174(2) Uani 1 1 d .

loop_
_atom_site_aniso_label
_atom_site_aniso_U_11
_atom_site_aniso_U_22
_atom_site_aniso_U_33
_atom_site_aniso_U_23
_atom_site_aniso_U_13
_atom_site_aniso_U_12
C1 0.0117(18) 0.0104(18) 0.0186(16) -0.0049(15) 0.0009(16) 0.0009(15)
C2 0.0129(18) 0.017(2) 0.0211(17) 0.0013(17) 0.0026(16) -0.0017(17)
C3 0.0174(19) 0.019(2) 0.0133(15) 0.0042(16) 0.0008(16) 0.0048(17)
C4 0.0185(19) 0.019(2) 0.0147(15) -0.0016(15) -0.0054(17) 0.0005(18)
C5 0.0090(17) 0.0123(18) 0.0179(16) 0.0005(16) 0.0009(15) -0.0033(15)
C6 0.0117(17) 0.0090(17) 0.0150(14) 0.0017(14) 0.0012(15) 0.0046(16)
C7 0.0101(17) 0.0102(18) 0.0140(15) 0.0014(14) -0.0005(14) 0.0006(15)
C8 0.0145(18) 0.0102(18) 0.0113(14) -0.0009(14) 0.0013(15) 0.0031(16)
C9 0.0136(19) 0.021(2) 0.0143(16) -0.0014(16) -0.0022(15) 0.0036(17)
C10 0.0096(18) 0.016(2) 0.0171(16) -0.0012(15) -0.0034(15) 0.0019(15)
C11 0.0155(18) 0.0042(17) 0.0154(16) -0.0044(14) -0.0007(15) 0.0007(15)
C12 0.0120(17) 0.015(2) 0.0132(15) -0.0001(15) 0.0011(14) 0.0009(16)
C13 0.026(2) 0.030(3) 0.0122(16) -0.0006(18) -0.0007(17) 0.001(2)
C14 0.024(2) 0.014(2) 0.0251(18) 0.0017(17) 0.007(2) -0.0045(19)
C15 0.020(2) 0.017(2) 0.0189(16) -0.0035(16) 0.0041(18) 0.0025(19)
N1 0.0061(14) 0.0126(16) 0.0128(13) -0.0009(13) 0.0005(12) -0.0002(13)
O1 0.0154(14) 0.0180(16) 0.0163(12) -0.0022(12) -0.0037(12) 0.0073(12)
S1 0.0121(4) 0.0199(5) 0.0175(4) -0.0060(4) -0.0020(4) -0.0026(4)
C16 0.0118(17) 0.0115(19) 0.0186(16) -0.0008(16) 0.0022(16) 0.0002(15)
C17 0.020(2) 0.013(2) 0.0220(17) 0.0022(17) 0.0073(17) 0.0012(17)
C18 0.017(2) 0.023(2) 0.0157(16) 0.0034(17) 0.0015(16) 0.0034(18)
C19 0.0160(19) 0.018(2) 0.0152(16) -0.0051(15) -0.0041(17) -0.0009(18)
C20 0.0125(18) 0.0118(18) 0.0162(15) 0.0006(15) -0.0003(15) 0.0005(16)
C21 0.0110(16) 0.0068(17) 0.0149(14) 0.0003(14) -0.0011(15) 0.0026(15)
C22 0.0087(16) 0.0096(18) 0.0145(15) -0.0008(14) 0.0018(14) 0.0029(14)
C23 0.0104(17) 0.0130(19) 0.0122(14) -0.0003(14) -0.0009(14) -0.0004(15)
C24 0.0121(18) 0.018(2) 0.0136(15) 0.0015(16) -0.0004(15) 0.0050(16)
C25 0.0120(18) 0.017(2) 0.0159(15) -0.0015(15) -0.0016(15) -0.0020(16)
C26 0.0127(17) 0.0085(18) 0.0155(16) -0.0009(15) -0.0016(14) 0.0021(15)
C27 0.0123(17) 0.0147(19) 0.0135(15) 0.0002(15) -0.0003(15) 0.0010(16)
C28 0.024(2) 0.029(3) 0.0130(15) 0.0015(18) -0.0012(17) 0.004(2)
C29 0.023(2) 0.016(2) 0.0220(17) 0.0023(17) 0.0069(19) -0.0042(19)
C30 0.0195(19) 0.016(2) 0.0238(17) 0.0004(17) 0.0060(19) 0.0072(19)
N2 0.0059(14) 0.0135(16) 0.0128(13) -0.0011(13) 0.0013(12) -0.0006(13)
O2 0.0136(14) 0.0192(16) 0.0173(12) -0.0001(12) -0.0029(12) 0.0025(12)
S2 0.0118(4) 0.0215(5) 0.0190(4) -0.0047(4) -0.0031(4) -0.0026(4)

loop_
_atom_type_symbol
_atom_type_description
_atom_type_scat_dispersion_real
_atom_type_scat_dispersion_imag
_atom_type_scat_source
C C 0.0033 0.0016 'International Tables Vol C Tables 4.2.6.8 and 6.1.1.4'
H H 0.0000 0.0000 'International Tables Vol C Tables 4.2.6.8 and 6.1.1.4'
N N 0.0061 0.0033 'International Tables Vol C Tables 4.2.6.8 and 6.1.1.4'
O O 0.0106 0.0060 'International Tables Vol C Tables 4.2.6.8 and 6.1.1.4'
S S 0.1246 0.1234 'International Tables Vol C Tables 4.2.6.8 and 6.1.1.4'

loop_
_exptl_crystal_face_index_h
_exptl_crystal_face_index_k
_exptl_crystal_face_index_l
_exptl_crystal_face_perp_dist
_exptl_oxdiff_crystal_face_indexfrac_h
_exptl_oxdiff_crystal_face_indexfrac_k
_exptl_oxdiff_crystal_face_indexfrac_l
_exptl_oxdiff_crystal_face_x
_exptl_oxdiff_crystal_face_y
_exptl_oxdiff_crystal_face_z
0 -1 0 0.0299 0.0039 -0.9990 0.0121 -0.0111 -0.0382 -0.0033
1 0 0 0.0962 0.9965 0.0188 -0.0252 -0.0749 0.0160 0.0647
-1 0 0 0.0962 -0.9965 -0.0188 0.0252 0.0749 -0.0160 -0.0647
0 0 1 0.0475 0.0007 -0.0003 1.0016 -0.0189 0.0072 -0.0240
0 0 -1 0.0475 -0.0007 0.0003 -1.0016 0.0189 -0.0072 0.0240
0 3 2 0.0368 -0.0102 2.9964 1.9668 -0.0047 0.1289 -0.0381
-1 6 0 0.0267 -1.0197 5.9751 -0.0474 0.1413 0.2130 -0.0450

loop_
_geom_angle_atom_site_label_1
_geom_angle_atom_site_label_2
_geom_angle_atom_site_label_3
_geom_angle
C2 C1 H1 120.0
C6 C1 H1 120.0
C6 C1 C2 120.1(4)
C1 C2 H2 119.9
C3 C2 C1 120.2(4)
C3 C2 H2 119.9
C2 C3 H3 120.2
C4 C3 C2 119.7(3)
C4 C3 H3 120.2
C3 C4 H4 120.0
C3 C4 C5 120.1(4)
C5 C4 H4 120.0
C4 C5 H5 119.7
C6 C5 C4 120.6(4)
C6 C5 H5 119.7
C1 C6 C7 120.2(3)
C5 C6 C1 119.3(3)
C5 C6 C7 120.5(3)
C6 C7 H7 108.1
C6 C7 C8 110.8(3)
C8 C7 H7 108.1
O1 C7 C6 108.6(3)
O1 C7 H7 108.1
O1 C7 C8 113.1(3)
C7 C8 H8 113.2
C7 C8 C9 113.3(3)
C9 C8 H8 113.2
N1 C8 C7 113.5(3)
N1 C8 H8 113.2
N1 C8 C9 88.1(3)
C8 C9 H9A 113.8
C8 C9 H9B 113.8
H9A C9 H9B 111.0
C10 C9 C8 89.1(3)
C10 C9 H9A 113.8
C10 C9 H9B 113.8
C9 C10 H10A 113.9
C9 C10 H10B 113.9
H10A C10 H10B 111.1
N1 C10 C9 88.4(3)
N1 C10 H10A 113.9
N1 C10 H10B 113.9
C12 C11 S1 121.5(3)
N1 C11 C12 118.6(3)
N1 C11 S1 119.8(3)
C13 C12 C11 111.3(3)
C13 C12 C14 107.5(3)
C13 C12 C15 107.8(3)
C14 C12 C11 112.0(3)
C14 C12 C15 110.8(3)
C15 C12 C11 107.3(3)
C12 C13 H13A 109.5
C12 C13 H13B 109.5
C12 C13 H13C 109.5
H13A C13 H13B 109.5
H13A C13 H13C 109.5
H13B C13 H13C 109.5
C12 C14 H14A 109.5
C12 C14 H14B 109.5
C12 C14 H14C 109.5
H14A C14 H14B 109.5
H14A C14 H14C 109.5
H14B C14 H14C 109.5
C12 C15 H15A 109.5
C12 C15 H15B 109.5
C12 C15 H15C 109.5
H15A C15 H15B 109.5
H15A C15 H15C 109.5
H15B C15 H15C 109.5
C8 N1 C10 93.0(3)
C11 N1 C8 130.1(3)
C11 N1 C10 135.7(3)
C7 O1 H1A 106(4)
C17 C16 H16 119.9
C21 C16 H16 119.9
C21 C16 C17 120.2(4)
C16 C17 H17 120.1
C16 C17 C18 119.9(4)
C18 C17 H17 120.1
C17 C18 H18 120.0
C19 C18 C17 120.0(4)
C19 C18 H18 120.0
C18 C19 H19 120.0
C18 C19 C20 120.1(4)
C20 C19 H19 120.0
C19 C20 H20 120.0
C21 C20 C19 120.0(4)
C21 C20 H20 120.0
C16 C21 C20 119.9(3)
C16 C21 C22 120.7(3)
C20 C21 C22 119.4(3)
C21 C22 H22 108.3
C21 C22 C23 111.1(3)
C23 C22 H22 108.3
O2 C22 C21 108.0(3)
O2 C22 H22 108.3
O2 C22 C23 112.8(3)
C22 C23 H23 112.8
C22 C23 C24 113.5(3)
C24 C23 H23 112.8
N2 C23 C22 114.1(3)
N2 C23 H23 112.8
N2 C23 C24 88.8(3)
C23 C24 H24A 113.8
C23 C24 H24B 113.8
C23 C24 C25 89.0(3)
H24A C24 H24B 111.0
C25 C24 H24A 113.8
C25 C24 H24B 113.8
C24 C25 H25A 113.9
C24 C25 H25B 113.9
H25A C25 H25B 111.1
N2 C25 C24 88.5(3)
N2 C25 H25A 113.9
N2 C25 H25B 113.9
C27 C26 S2 122.0(3)
N2 C26 C27 118.2(3)
N2 C26 S2 119.8(3)
C28 C27 C26 109.9(3)
C28 C27 C30 108.1(3)
C29 C27 C26 111.9(3)
C29 C27 C28 107.7(3)
C29 C27 C30 111.2(3)
C30 C27 C26 108.1(3)
C27 C28 H28A 109.5
C27 C28 H28B 109.5
C27 C28 H28C 109.5
H28A C28 H28B 109.5
H28A C28 H28C 109.5
H28B C28 H28C 109.5
C27 C29 H29A 109.5
C27 C29 H29B 109.5
C27 C29 H29C 109.5
H29A C29 H29B 109.5
H29A C29 H29C 109.5
H29B C29 H29C 109.5
C27 C30 H30A 109.5
C27 C30 H30B 109.5
C27 C30 H30C 109.5
H30A C30 H30B 109.5
H30A C30 H30C 109.5
H30B C30 H30C 109.5
C23 N2 C25 92.5(3)
C26 N2 C23 130.2(3)
C26 N2 C25 135.9(3)
C22 O2 H2A 111(3)

loop_
_geom_bond_atom_site_label_1
_geom_bond_atom_site_label_2
_geom_bond_distance
C1 H1 0.9500
C1 C2 1.395(5)
C1 C6 1.393(5)
C2 H2 0.9500
C2 C3 1.388(6)
C3 H3 0.9500
C3 C4 1.387(6)
C4 H4 0.9500
C4 C5 1.391(5)
C5 H5 0.9500
C5 C6 1.387(5)
C6 C7 1.518(5)
C7 H7 1.0000
C7 C8 1.521(5)
C7 O1 1.421(4)
C8 H8 1.0000
C8 C9 1.548(5)
C8 N1 1.488(4)
C9 H9A 0.9900
C9 H9B 0.9900
C9 C10 1.533(5)
C10 H10A 0.9900
C10 H10B 0.9900
C10 N1 1.493(5)
C11 C12 1.541(5)
C11 N1 1.328(5)
C11 S1 1.683(4)
C12 C13 1.529(5)
C12 C14 1.531(6)
C12 C15 1.541(5)
C13 H13A 0.9800
C13 H13B 0.9800
C13 H13C 0.9800
C14 H14A 0.9800
C14 H14B 0.9800
C14 H14C 0.9800
C15 H15A 0.9800
C15 H15B 0.9800
C15 H15C 0.9800
O1 H1A 0.84(5)
C16 H16 0.9500
C16 C17 1.390(5)
C16 C21 1.381(5)
C17 H17 0.9500
C17 C18 1.390(6)
C18 H18 0.9500
C18 C19 1.379(6)
C19 H19 0.9500
C19 C20 1.392(5)
C20 H20 0.9500
C20 C21 1.389(5)
C21 C22 1.526(5)
C22 H22 1.0000
C22 C23 1.529(5)
C22 O2 1.423(4)
C23 H23 1.0000
C23 C24 1.538(5)
C23 N2 1.488(4)
C24 H24A 0.9900
C24 H24B 0.9900
C24 C25 1.539(5)
C25 H25A 0.9900
C25 H25B 0.9900
C25 N2 1.494(5)
C26 C27 1.549(5)
C26 N2 1.326(4)
C26 S2 1.680(4)
C27 C28 1.531(5)
C27 C29 1.528(5)
C27 C30 1.533(5)
C28 H28A 0.9800
C28 H28B 0.9800
C28 H28C 0.9800
C29 H29A 0.9800
C29 H29B 0.9800
C29 H29C 0.9800
C30 H30A 0.9800
C30 H30B 0.9800
C30 H30C 0.9800
O2 H2A 0.88(5)

loop_
_geom_torsion_atom_site_label_1
_geom_torsion_atom_site_label_2
_geom_torsion_atom_site_label_3
_geom_torsion_atom_site_label_4
_geom_torsion
C1 C2 C3 C4 0.1(6)
C1 C6 C7 C8 69.3(4)
C1 C6 C7 O1 -55.5(5)
C2 C1 C6 C5 -0.2(6)
C2 C1 C6 C7 179.7(3)
C2 C3 C4 C5 0.4(6)
C3 C4 C5 C6 -0.8(6)
C4 C5 C6 C1 0.7(6)
C4 C5 C6 C7 -179.2(4)
C5 C6 C7 C8 -110.9(4)
C5 C6 C7 O1 124.3(4)
C6 C1 C2 C3 -0.2(6)
C6 C7 C8 C9 68.7(4)
C6 C7 C8 N1 167.3(3)
C7 C8 C9 C10 106.2(3)
C7 C8 N1 C10 -105.7(3)
C7 C8 N1 C11 85.7(5)
C8 C9 C10 N1 8.6(3)
C9 C8 N1 C10 8.9(3)
C9 C8 N1 C11 -159.6(4)
C9 C10 N1 C8 -9.0(3)
C9 C10 N1 C11 158.4(5)
C12 C11 N1 C8 171.8(4)
C12 C11 N1 C10 8.4(7)
N1 C8 C9 C10 -8.7(3)
N1 C11 C12 C13 165.5(4)
N1 C11 C12 C14 45.0(5)
N1 C11 C12 C15 -76.8(4)
O1 C7 C8 C9 -169.1(3)
O1 C7 C8 N1 -70.6(4)
S1 C11 C12 C13 -17.5(5)
S1 C11 C12 C14 -138.0(3)
S1 C11 C12 C15 100.2(3)
S1 C11 N1 C8 -5.2(6)
S1 C11 N1 C10 -168.7(4)
C16 C17 C18 C19 -0.3(6)
C16 C21 C22 C23 -68.7(5)
C16 C21 C22 O2 55.5(5)
C17 C16 C21 C20 -0.3(6)
C17 C16 C21 C22 -179.6(4)
C17 C18 C19 C20 0.1(6)
C18 C19 C20 C21 0.0(6)
C19 C20 C21 C16 0.1(6)
C19 C20 C21 C22 179.4(4)
C20 C21 C22 C23 112.0(4)
C20 C21 C22 O2 -123.8(4)
C21 C16 C17 C18 0.4(6)
C21 C22 C23 C24 -68.2(4)
C21 C22 C23 N2 -168.0(3)
C22 C23 C24 C25 -107.6(3)
C22 C23 N2 C25 106.7(3)
C22 C23 N2 C26 -85.1(5)
C23 C24 C25 N2 -8.2(3)
C24 C23 N2 C25 -8.5(3)
C24 C23 N2 C26 159.6(4)
C24 C25 N2 C23 8.5(3)
C24 C25 N2 C26 -158.4(5)
C27 C26 N2 C23 -172.9(4)
C27 C26 N2 C25 -10.0(7)
N2 C23 C24 C25 8.3(3)
N2 C26 C27 C28 -163.6(4)
N2 C26 C27 C29 -44.0(5)
N2 C26 C27 C30 78.7(4)
O2 C22 C23 C24 170.3(3)
O2 C22 C23 N2 70.6(4)
S2 C26 C27 C28 18.2(5)
S2 C26 C27 C29 137.8(3)
S2 C26 C27 C30 -99.5(3)
S2 C26 N2 C23 5.3(6)
S2 C26 N2 C25 168.2(4)
